data_4334845
loop_
_publ_author_name
'Shih-Han Chang'
'Chun-Fu Chang'
'Jia-Ling Liao'
'Yun Chi'
'Dong-Ying Zhou'
'Liang-Sheng Liao'
'Tzung-Ying Jiang'
'Tsao-Pei Chou'
'Elise Y. Li'
'Gene-Hsiang Lee'
'Ting-Yi Kuo'
'Pi-Tai Chou'

_publ_section_title
;
 Emissive Osmium(II) Complexes with Tetradentate Bis(pyridylpyrazolate)
 Chelates
;
_journal_name_full 'Inorganic Chemistry'
_journal_page_first 5867
_journal_page_last 5875
_journal_paper_doi 10.1021/ic302829e
_journal_volume 52
_journal_year 2013
_chemical_formula_sum 'C50 H41 F6 N7 O Os P2'
_chemical_formula_weight 1122.04
_chemical_name_systematic
; 
 ? 
;
_space_group_IT_number 14
_symmetry_cell_setting monoclinic
_symmetry_space_group_name_Hall '-P 2yn'
_symmetry_space_group_name_H-M 'P 1 21/n 1'
_atom_sites_solution_hydrogens geom
_atom_sites_solution_primary direct
_atom_sites_solution_secondary difmap
_audit_creation_method SHELXL-97
_cell_angle_alpha 90.00
_cell_angle_beta 93.438(2)
_cell_angle_gamma 90.00
_cell_formula_units_Z 4
_cell_length_a 12.5123(9)
_cell_length_b 20.0068(14)
_cell_length_c 17.7109(12)
_cell_measurement_reflns_used 4697
_cell_measurement_temperature 150(2)
_cell_measurement_theta_max 23.81
_cell_measurement_theta_min 2.29
_cell_volume 4425.6(5)
_computing_cell_refinement 'Bruker SAINT'
_computing_data_collection 'Bruker SMART'
_computing_data_reduction 'Bruker SAINT'
_computing_molecular_graphics 'Bruker SHELXTL'
_computing_publication_material 'Bruker SHELXTL'
_computing_structure_refinement 'SHELXL-97 (Sheldrick, 1997)'
_computing_structure_solution 'SHELXS-97 (Sheldrick, 1990)'
_diffrn_ambient_temperature 150(2)
_diffrn_measured_fraction_theta_full 1.000
_diffrn_measured_fraction_theta_max 1.000
_diffrn_measurement_device_type 'BRUKER SMART APEXCCD area detector'
_diffrn_measurement_method 'omega scans'
_diffrn_radiation_monochromator graphite
_diffrn_radiation_source 'fine-focus sealed tube'
_diffrn_radiation_type MoK\a
_diffrn_radiation_wavelength 0.71073
_diffrn_reflns_av_R_equivalents 0.0579
_diffrn_reflns_av_sigmaI/netI 0.0659
_diffrn_reflns_limit_h_max 16
_diffrn_reflns_limit_h_min -16
_diffrn_reflns_limit_k_max 25
_diffrn_reflns_limit_k_min -22
_diffrn_reflns_limit_l_max 23
_diffrn_reflns_limit_l_min -18
_diffrn_reflns_number 27722
_diffrn_reflns_theta_full 27.50
_diffrn_reflns_theta_max 27.50
_diffrn_reflns_theta_min 1.54
_exptl_absorpt_coefficient_mu 3.028
_exptl_absorpt_correction_T_max 0.9147
_exptl_absorpt_correction_T_min 0.3925
_exptl_absorpt_correction_type multi-scan
_exptl_crystal_colour red
_exptl_crystal_density_diffrn 1.684
_exptl_crystal_density_meas ?
_exptl_crystal_description needle
_exptl_crystal_F_000 2232
_exptl_crystal_size_max 0.38
_exptl_crystal_size_mid 0.12
_exptl_crystal_size_min 0.03
_refine_diff_density_max 1.119
_refine_diff_density_min -1.850
_refine_diff_density_rms 0.128
_refine_ls_extinction_method none
_refine_ls_goodness_of_fit_ref 1.081
_refine_ls_hydrogen_treatment mixed
_refine_ls_matrix_type full
_refine_ls_number_parameters 612
_refine_ls_number_reflns 10161
_refine_ls_number_restraints 0
_refine_ls_restrained_S_all 1.081
_refine_ls_R_factor_all 0.0669
_refine_ls_R_factor_gt 0.0461
_refine_ls_shift/su_max 0.003
_refine_ls_shift/su_mean 0.000
_refine_ls_structure_factor_coef Fsqd
_refine_ls_weighting_details 'calc w=1/[\s^2^(Fo^2^)+(0.0165P)^2^+4.6308P] where P=(Fo^2^+2Fc^2^)/3'
_refine_ls_weighting_scheme calc
_refine_ls_wR_factor_gt 0.0780
_refine_ls_wR_factor_ref 0.0849
_reflns_number_gt 7746
_reflns_number_total 10161
_reflns_threshold_expression >2sigma(I)
_cod_data_source_file ic302829e_si_002_2.cif
_cod_data_source_block 5
_cod_depositor_comments
;
The following automatic conversions were performed:

'_exptl_crystal_density_meas' value 'not_measured' was changed to '?'
- the value is perceived as not measured.

Automatic conversion script
Id: cif_fix_values 3008 2015-01-20 13:52:24Z robertas 
;
_cod_database_code 4334845

loop_
_symmetry_equiv_pos_as_xyz
'x, y, z'
'-x+1/2, y+1/2, -z+1/2'
'-x, -y, -z'
'x-1/2, -y-1/2, z-1/2'

loop_
_atom_site_label
_atom_site_type_symbol
_atom_site_fract_x
_atom_site_fract_y
_atom_site_fract_z
_atom_site_U_iso_or_equiv
_atom_site_adp_type
_atom_site_occupancy
_atom_site_symmetry_multiplicity
_atom_site_calc_flag
_atom_site_refinement_flags
Os Os 0.926334(14) 0.252677(9) 0.145530(9) 0.01404(5) Uani 1 1 d .
P1 P 0.74460(10) 0.23340(6) 0.10842(7) 0.0157(3) Uani 1 1 d .
P2 P 1.09620(10) 0.28047(6) 0.20266(7) 0.0171(3) Uani 1 1 d .
N1 N 0.8555(3) 0.38652(19) 0.2262(2) 0.0195(9) Uani 1 1 d .
N2 N 0.8860(3) 0.35107(19) 0.1661(2) 0.0167(8) Uani 1 1 d .
N3 N 0.9532(3) 0.29687(19) 0.0444(2) 0.0157(8) Uani 1 1 d .
N4 N 0.9914(3) 0.19292(19) -0.0167(2) 0.0180(9) Uani 1 1 d .
N5 N 0.9823(3) 0.16202(18) 0.1136(2) 0.0143(8) Uani 1 1 d .
N6 N 0.9078(3) 0.19611(19) 0.2419(2) 0.0184(9) Uani 1 1 d .
N7 N 0.8657(3) 0.2058(2) 0.3093(2) 0.0224(9) Uani 1 1 d .
C1 C 0.8531(4) 0.4517(2) 0.2041(3) 0.0240(11) Uani 1 1 d .
C2 C 0.8811(4) 0.4592(2) 0.1305(3) 0.0230(11) Uani 1 1 d .
H2 H 0.8848 0.4992 0.1018 0.028 Uiso 1 1 calc R
C3 C 0.9025(4) 0.3940(2) 0.1085(3) 0.0171(10) Uani 1 1 d .
C4 C 0.9392(4) 0.3647(2) 0.0401(3) 0.0167(10) Uani 1 1 d .
C5 C 0.9551(4) 0.4003(2) -0.0252(3) 0.0206(11) Uani 1 1 d .
H5 H 0.9445 0.4473 -0.0269 0.025 Uiso 1 1 calc R
C6 C 0.9866(4) 0.3663(2) -0.0878(3) 0.0240(12) Uani 1 1 d .
H6 H 0.9990 0.3899 -0.1329 0.029 Uiso 1 1 calc R
C7 C 1.0000(4) 0.2977(2) -0.0848(3) 0.0209(11) Uani 1 1 d .
H7 H 1.0215 0.2741 -0.1279 0.025 Uiso 1 1 calc R
C8 C 0.9819(4) 0.2630(2) -0.0181(3) 0.0169(10) Uani 1 1 d .
C9 C 1.0121(4) 0.1466(2) 0.0437(3) 0.0179(10) Uani 1 1 d .
C10 C 1.0585(4) 0.0851(2) 0.0286(3) 0.0248(12) Uani 1 1 d .
H10 H 1.0781 0.0748 -0.0211 0.030 Uiso 1 1 calc R
C11 C 1.0758(4) 0.0391(3) 0.0863(3) 0.0277(12) Uani 1 1 d .
H11 H 1.1098 -0.0023 0.0769 0.033 Uiso 1 1 calc R
C12 C 1.0436(4) 0.0536(2) 0.1568(3) 0.0254(12) Uani 1 1 d .
H12 H 1.0538 0.0220 0.1966 0.031 Uiso 1 1 calc R
C13 C 0.9961(4) 0.1143(2) 0.1697(3) 0.0169(10) Uani 1 1 d .
C14 C 0.9518(4) 0.1340(2) 0.2394(3) 0.0176(10) Uani 1 1 d .
C15 C 0.9381(4) 0.1016(3) 0.3077(3) 0.0226(11) Uani 1 1 d .
H15 H 0.9607 0.0580 0.3227 0.027 Uiso 1 1 calc R
C16 C 0.8841(4) 0.1479(2) 0.3482(3) 0.0192(10) Uani 1 1 d .
C17 C 0.8312(5) 0.5042(3) 0.2591(3) 0.0323(13) Uani 1 1 d .
C18 C 0.8462(5) 0.1433(3) 0.4254(3) 0.0308(13) Uani 1 1 d .
C19 C 0.9893(4) 0.1630(2) -0.0918(3) 0.0165(10) Uani 1 1 d .
C20 C 0.8916(4) 0.1451(2) -0.1260(3) 0.0219(11) Uani 1 1 d .
H20 H 0.8277 0.1507 -0.1004 0.026 Uiso 1 1 calc R
C21 C 0.8881(4) 0.1187(2) -0.1988(3) 0.0269(12) Uani 1 1 d .
H21 H 0.8216 0.1058 -0.2232 0.032 Uiso 1 1 calc R
C22 C 0.9814(5) 0.1114(3) -0.2352(3) 0.0282(12) Uani 1 1 d .
H22 H 0.9786 0.0948 -0.2856 0.034 Uiso 1 1 calc R
C23 C 1.0788(4) 0.1277(3) -0.1998(3) 0.0267(12) Uani 1 1 d .
H23 H 1.1429 0.1206 -0.2248 0.032 Uiso 1 1 calc R
C24 C 1.0833(4) 0.1541(2) -0.1281(3) 0.0215(11) Uani 1 1 d .
H24 H 1.1501 0.1663 -0.1037 0.026 Uiso 1 1 calc R
C25 C 0.6624(4) 0.2254(3) 0.1893(3) 0.0224(11) Uani 1 1 d .
H25A H 0.6821 0.2604 0.2264 0.034 Uiso 1 1 calc R
H25B H 0.6742 0.1814 0.2127 0.034 Uiso 1 1 calc R
H25C H 0.5867 0.2301 0.1725 0.034 Uiso 1 1 calc R
C26 C 0.6885(4) 0.3039(2) 0.0564(3) 0.0193(11) Uani 1 1 d .
C27 C 0.6377(4) 0.3557(2) 0.0933(3) 0.0262(12) Uani 1 1 d .
H27 H 0.6259 0.3515 0.1456 0.031 Uiso 1 1 calc R
C28 C 0.6044(5) 0.4129(3) 0.0548(3) 0.0356(14) Uani 1 1 d .
H28 H 0.5701 0.4476 0.0808 0.043 Uiso 1 1 calc R
C29 C 0.6208(4) 0.4197(3) -0.0208(3) 0.0335(14) Uani 1 1 d .
H29 H 0.5979 0.4591 -0.0470 0.040 Uiso 1 1 calc R
C30 C 0.6703(4) 0.3697(3) -0.0585(3) 0.0279(12) Uani 1 1 d .
H30 H 0.6803 0.3741 -0.1110 0.033 Uiso 1 1 calc R
C31 C 0.7058(4) 0.3129(2) -0.0202(3) 0.0216(11) Uani 1 1 d .
H31 H 0.7425 0.2793 -0.0464 0.026 Uiso 1 1 calc R
C32 C 0.6983(4) 0.1609(2) 0.0516(3) 0.0185(10) Uani 1 1 d .
C33 C 0.6088(4) 0.1628(3) 0.0016(3) 0.0249(12) Uani 1 1 d .
H33 H 0.5725 0.2040 -0.0073 0.030 Uiso 1 1 calc R
C34 C 0.5714(4) 0.1060(3) -0.0356(3) 0.0293(13) Uani 1 1 d .
H34 H 0.5096 0.1082 -0.0694 0.035 Uiso 1 1 calc R
C35 C 0.6244(5) 0.0458(3) -0.0236(3) 0.0307(13) Uani 1 1 d .
H35 H 0.6001 0.0069 -0.0501 0.037 Uiso 1 1 calc R
C36 C 0.7113(4) 0.0426(3) 0.0264(3) 0.0292(13) Uani 1 1 d .
H36 H 0.7467 0.0011 0.0356 0.035 Uiso 1 1 calc R
C37 C 0.7483(4) 0.0997(2) 0.0640(3) 0.0218(11) Uani 1 1 d .
H37 H 0.8089 0.0969 0.0988 0.026 Uiso 1 1 calc R
C38 C 1.1004(4) 0.2718(2) 0.3052(3) 0.0229(11) Uani 1 1 d .
H38A H 1.1000 0.2242 0.3186 0.034 Uiso 1 1 calc R
H38B H 1.0377 0.2937 0.3248 0.034 Uiso 1 1 calc R
H38C H 1.1658 0.2927 0.3275 0.034 Uiso 1 1 calc R
C39 C 1.2116(4) 0.2321(2) 0.1745(3) 0.0174(10) Uani 1 1 d .
C40 C 1.2858(4) 0.2032(3) 0.2270(3) 0.0257(12) Uani 1 1 d .
H40 H 1.2784 0.2098 0.2796 0.031 Uiso 1 1 calc R
C41 C 1.3693(4) 0.1654(3) 0.2037(3) 0.0300(13) Uani 1 1 d .
H41 H 1.4183 0.1458 0.2403 0.036 Uiso 1 1 calc R
C42 C 1.3830(4) 0.1556(3) 0.1277(3) 0.0292(12) Uani 1 1 d .
H42 H 1.4413 0.1297 0.1120 0.035 Uiso 1 1 calc R
C43 C 1.3110(4) 0.1838(3) 0.0744(3) 0.0276(12) Uani 1 1 d .
H43 H 1.3193 0.1772 0.0219 0.033 Uiso 1 1 calc R
C44 C 1.2267(4) 0.2217(3) 0.0984(3) 0.0244(11) Uani 1 1 d .
H44 H 1.1777 0.2411 0.0616 0.029 Uiso 1 1 calc R
C45 C 1.1361(4) 0.3679(2) 0.1916(3) 0.0196(10) Uani 1 1 d .
C46 C 1.1874(4) 0.3893(3) 0.1281(3) 0.0288(12) Uani 1 1 d .
H46 H 1.2030 0.3580 0.0900 0.035 Uiso 1 1 calc R
C47 C 1.2155(5) 0.4552(3) 0.1204(3) 0.0398(15) Uani 1 1 d .
H47 H 1.2512 0.4691 0.0772 0.048 Uiso 1 1 calc R
C48 C 1.1922(5) 0.5014(3) 0.1751(3) 0.0370(15) Uani 1 1 d .
H48 H 1.2114 0.5470 0.1693 0.044 Uiso 1 1 calc R
C49 C 1.1410(4) 0.4814(3) 0.2381(3) 0.0336(14) Uani 1 1 d .
H49 H 1.1255 0.5128 0.2761 0.040 Uiso 1 1 calc R
C50 C 1.1122(4) 0.4148(2) 0.2452(3) 0.0240(11) Uani 1 1 d .
H50 H 1.0752 0.4012 0.2879 0.029 Uiso 1 1 calc R
F1 F 0.7343(3) 0.49979(17) 0.2860(2) 0.0483(10) Uani 1 1 d .
F2 F 0.9003(3) 0.50341(19) 0.3197(2) 0.0551(11) Uani 1 1 d .
F3 F 0.8370(3) 0.56504(16) 0.2294(2) 0.0589(11) Uani 1 1 d .
F4 F 0.8991(3) 0.18282(18) 0.47595(18) 0.0518(10) Uani 1 1 d .
F5 F 0.8564(3) 0.08143(17) 0.45314(18) 0.0496(10) Uani 1 1 d .
F6 F 0.7434(3) 0.1602(2) 0.4291(2) 0.0731(14) Uani 1 1 d .
O1 O 0.8437(3) 0.3343(2) 0.3776(2) 0.0318(10) Uani 1 1 d .
H1A H 0.838(5) 0.350(3) 0.338(4) 0.048 Uiso 1 1 d .
H1B H 0.853(5) 0.293(3) 0.366(3) 0.048 Uiso 1 1 d .

loop_
_atom_site_aniso_label
_atom_site_aniso_U_11
_atom_site_aniso_U_22
_atom_site_aniso_U_33
_atom_site_aniso_U_23
_atom_site_aniso_U_13
_atom_site_aniso_U_12
Os 0.01799(9) 0.01192(9) 0.01227(9) 0.00094(8) 0.00135(6) -0.00047(8)
P1 0.0182(6) 0.0140(6) 0.0149(6) 0.0005(5) 0.0017(5) 0.0000(5)
P2 0.0197(6) 0.0164(6) 0.0150(6) 0.0005(5) 0.0005(5) -0.0021(5)
N1 0.023(2) 0.017(2) 0.018(2) -0.0034(17) 0.0023(17) 0.0017(17)
N2 0.018(2) 0.015(2) 0.017(2) -0.0009(16) 0.0014(16) 0.0032(16)
N3 0.020(2) 0.017(2) 0.011(2) 0.0002(15) -0.0015(16) -0.0003(16)
N4 0.027(2) 0.017(2) 0.010(2) 0.0009(16) 0.0015(17) 0.0023(17)
N5 0.018(2) 0.0095(19) 0.015(2) 0.0015(15) -0.0004(16) -0.0022(15)
N6 0.022(2) 0.018(2) 0.016(2) -0.0016(17) 0.0033(17) -0.0019(17)
N7 0.023(2) 0.027(2) 0.017(2) -0.0003(18) 0.0028(17) -0.0026(18)
C1 0.026(3) 0.020(3) 0.027(3) -0.003(2) 0.006(2) 0.002(2)
C2 0.025(3) 0.015(3) 0.029(3) -0.002(2) -0.003(2) 0.000(2)
C3 0.019(2) 0.015(2) 0.016(3) 0.0024(19) -0.0048(19) 0.0005(19)
C4 0.019(2) 0.012(2) 0.019(3) 0.0046(19) 0.0011(19) -0.0025(18)
C5 0.028(3) 0.017(2) 0.017(3) 0.005(2) -0.003(2) 0.000(2)
C6 0.035(3) 0.022(3) 0.015(3) 0.004(2) 0.005(2) -0.004(2)
C7 0.027(3) 0.018(3) 0.018(3) 0.001(2) 0.002(2) 0.000(2)
C8 0.020(2) 0.015(3) 0.016(2) -0.0002(19) 0.0004(18) -0.0028(18)
C9 0.024(3) 0.013(2) 0.016(3) -0.0008(19) 0.001(2) -0.0048(19)
C10 0.036(3) 0.023(3) 0.015(3) -0.001(2) 0.003(2) 0.010(2)
C11 0.042(3) 0.017(3) 0.025(3) -0.001(2) 0.005(2) 0.006(2)
C12 0.034(3) 0.019(3) 0.023(3) 0.004(2) -0.002(2) 0.004(2)
C13 0.019(2) 0.016(2) 0.016(3) 0.0003(19) -0.0017(19) -0.0004(19)
C14 0.021(3) 0.015(2) 0.017(3) 0.0004(19) 0.0000(19) -0.0038(19)
C15 0.025(3) 0.022(3) 0.021(3) 0.007(2) -0.001(2) -0.001(2)
C16 0.019(3) 0.025(3) 0.013(3) 0.004(2) 0.0020(19) 0.000(2)
C17 0.041(4) 0.016(3) 0.040(4) -0.006(2) 0.011(3) -0.006(2)
C18 0.035(3) 0.039(3) 0.019(3) 0.008(3) 0.006(2) 0.004(3)
C19 0.022(3) 0.012(2) 0.016(3) -0.0014(19) 0.0033(19) -0.0003(19)
C20 0.020(3) 0.020(3) 0.025(3) 0.002(2) 0.002(2) 0.005(2)
C21 0.032(3) 0.022(3) 0.026(3) 0.000(2) -0.009(2) -0.005(2)
C22 0.047(4) 0.026(3) 0.012(3) 0.000(2) 0.006(2) 0.001(3)
C23 0.033(3) 0.030(3) 0.018(3) 0.000(2) 0.011(2) 0.002(2)
C24 0.024(3) 0.025(3) 0.015(3) -0.001(2) 0.001(2) 0.000(2)
C25 0.023(3) 0.026(3) 0.018(3) 0.001(2) 0.004(2) -0.002(2)
C26 0.019(3) 0.021(3) 0.018(3) 0.004(2) -0.002(2) -0.001(2)
C27 0.035(3) 0.022(3) 0.022(3) 0.001(2) -0.002(2) 0.005(2)
C28 0.035(3) 0.024(3) 0.047(4) -0.007(3) -0.001(3) 0.008(3)
C29 0.031(3) 0.023(3) 0.045(4) 0.014(3) -0.012(3) -0.002(2)
C30 0.031(3) 0.032(3) 0.020(3) 0.009(2) -0.006(2) -0.007(2)
C31 0.020(3) 0.024(3) 0.020(3) 0.000(2) -0.003(2) 0.000(2)
C32 0.020(3) 0.019(3) 0.017(3) -0.005(2) 0.000(2) -0.005(2)
C33 0.033(3) 0.025(3) 0.017(3) 0.003(2) -0.003(2) -0.005(2)
C34 0.030(3) 0.033(3) 0.025(3) 0.001(2) -0.005(2) -0.012(2)
C35 0.043(4) 0.026(3) 0.024(3) -0.009(2) 0.006(3) -0.017(3)
C36 0.032(3) 0.015(3) 0.041(4) -0.005(2) 0.007(3) -0.001(2)
C37 0.021(3) 0.023(3) 0.020(3) 0.000(2) -0.004(2) 0.001(2)
C38 0.025(3) 0.028(3) 0.016(3) 0.003(2) 0.001(2) -0.004(2)
C39 0.019(2) 0.015(2) 0.018(3) 0.0023(18) 0.0003(19) -0.0006(18)
C40 0.028(3) 0.027(3) 0.023(3) 0.005(2) 0.004(2) 0.001(2)
C41 0.024(3) 0.029(3) 0.036(3) 0.007(2) -0.001(2) 0.006(2)
C42 0.023(3) 0.025(3) 0.040(4) -0.002(2) 0.006(2) 0.000(2)
C43 0.023(3) 0.032(3) 0.028(3) -0.006(2) 0.005(2) -0.004(2)
C44 0.022(3) 0.028(3) 0.023(3) 0.000(2) 0.000(2) 0.000(2)
C45 0.018(2) 0.021(3) 0.020(3) 0.000(2) -0.002(2) -0.002(2)
C46 0.035(3) 0.025(3) 0.027(3) 0.005(2) 0.004(2) -0.001(2)
C47 0.048(4) 0.033(3) 0.040(4) 0.015(3) 0.013(3) -0.006(3)
C48 0.036(3) 0.017(3) 0.058(4) 0.006(3) 0.000(3) -0.007(2)
C49 0.032(3) 0.023(3) 0.046(4) -0.004(3) -0.001(3) 0.002(2)
C50 0.022(3) 0.024(3) 0.026(3) 0.002(2) 0.000(2) -0.001(2)
F1 0.046(2) 0.040(2) 0.062(2) -0.0207(18) 0.0263(18) 0.0004(17)
F2 0.054(2) 0.066(3) 0.044(2) -0.034(2) -0.0072(19) 0.015(2)
F3 0.102(3) 0.0161(18) 0.062(3) -0.0065(17) 0.036(2) -0.0020(19)
F4 0.083(3) 0.053(2) 0.0208(19) -0.0042(17) 0.0122(18) 0.000(2)
F5 0.082(3) 0.040(2) 0.029(2) 0.0157(16) 0.0196(18) -0.0015(19)
F6 0.037(2) 0.146(4) 0.039(2) 0.036(2) 0.0241(18) 0.033(2)
O1 0.045(3) 0.031(2) 0.020(2) -0.0018(18) 0.0027(19) 0.004(2)

loop_
_atom_type_symbol
_atom_type_description
_atom_type_scat_dispersion_real
_atom_type_scat_dispersion_imag
_atom_type_scat_source
C C 0.0033 0.0016 'International Tables Vol C Tables 4.2.6.8 and 6.1.1.4'
H H 0.0000 0.0000 'International Tables Vol C Tables 4.2.6.8 and 6.1.1.4'
N N 0.0061 0.0033 'International Tables Vol C Tables 4.2.6.8 and 6.1.1.4'
F F 0.0171 0.0103 'International Tables Vol C Tables 4.2.6.8 and 6.1.1.4'
P P 0.1023 0.0942 'International Tables Vol C Tables 4.2.6.8 and 6.1.1.4'
Os Os -1.2165 7.6030 'International Tables Vol C Tables 4.2.6.8 and 6.1.1.4'
O O 0.0106 0.0060 'International Tables Vol C Tables 4.2.6.8 and 6.1.1.4'

loop_
_geom_angle_atom_site_label_1
_geom_angle_atom_site_label_2
_geom_angle_atom_site_label_3
_geom_angle
N5 Os N3 93.68(15)
N5 Os N2 170.88(15)
N3 Os N2 78.33(15)
N5 Os N6 78.47(15)
N3 Os N6 172.15(15)
N2 Os N6 109.49(15)
N5 Os P1 96.82(11)
N3 Os P1 91.88(11)
N2 Os P1 87.92(11)
N6 Os P1 89.24(11)
N5 Os P2 90.74(11)
N3 Os P2 94.74(11)
N2 Os P2 85.59(11)
N6 Os P2 85.29(11)
P1 Os P2 169.61(4)
C26 P1 C25 104.5(2)
C26 P1 C32 103.7(2)
C25 P1 C32 100.8(2)
C26 P1 Os 110.69(16)
C25 P1 Os 112.04(17)
C32 P1 Os 123.22(16)
C38 P2 C39 104.1(2)
C38 P2 C45 101.9(2)
C39 P2 C45 104.5(2)
C38 P2 Os 112.06(16)
C39 P2 Os 117.55(15)
C45 P2 Os 114.99(16)
N2 N1 C1 106.2(4)
N1 N2 C3 108.8(4)
N1 N2 Os 136.1(3)
C3 N2 Os 114.8(3)
C8 N3 C4 119.1(4)
C8 N3 Os 124.1(3)
C4 N3 Os 116.8(3)
C8 N4 C9 132.3(4)
C8 N4 C19 113.3(4)
C9 N4 C19 114.1(4)
C9 N5 C13 118.2(4)
C9 N5 Os 125.3(3)
C13 N5 Os 116.4(3)
N7 N6 C14 109.9(4)
N7 N6 Os 136.0(3)
C14 N6 Os 114.0(3)
N6 N7 C16 105.3(4)
N1 C1 C2 112.0(4)
N1 C1 C17 119.7(5)
C2 C1 C17 128.1(5)
C1 C2 C3 103.1(4)
N2 C3 C2 109.9(4)
N2 C3 C4 116.4(4)
C2 C3 C4 133.7(5)
N3 C4 C5 122.1(4)
N3 C4 C3 113.6(4)
C5 C4 C3 124.2(4)
C6 C5 C4 118.8(5)
C5 C6 C7 119.9(5)
C6 C7 C8 119.9(5)
N3 C8 C7 120.1(4)
N3 C8 N4 120.4(4)
C7 C8 N4 119.5(4)
N5 C9 C10 121.3(4)
N5 C9 N4 119.4(4)
C10 C9 N4 119.3(4)
C11 C10 C9 119.6(5)
C12 C11 C10 119.6(5)
C11 C12 C13 119.5(5)
C12 C13 N5 121.8(4)
C12 C13 C14 125.2(4)
N5 C13 C14 113.0(4)
N6 C14 C15 109.0(4)
N6 C14 C13 117.0(4)
C15 C14 C13 133.8(5)
C16 C15 C14 103.3(4)
N7 C16 C15 112.5(4)
N7 C16 C18 118.0(4)
C15 C16 C18 129.5(5)
F3 C17 F1 105.9(5)
F3 C17 F2 106.2(5)
F1 C17 F2 105.7(5)
F3 C17 C1 112.0(5)
F1 C17 C1 113.6(5)
F2 C17 C1 112.8(5)
F5 C18 F6 106.8(5)
F5 C18 F4 105.6(4)
F6 C18 F4 104.9(5)
F5 C18 C16 111.7(5)
F6 C18 C16 113.1(4)
F4 C18 C16 114.1(5)
C20 C19 C24 121.2(4)
C20 C19 N4 118.3(4)
C24 C19 N4 120.4(4)
C19 C20 C21 118.9(5)
C22 C21 C20 119.7(5)
C21 C22 C23 120.9(5)
C24 C23 C22 119.9(5)
C23 C24 C19 119.3(5)
C31 C26 C27 117.3(4)
C31 C26 P1 121.2(4)
C27 C26 P1 121.0(4)
C28 C27 C26 121.0(5)
C29 C28 C27 120.3(5)
C30 C29 C28 120.0(5)
C29 C30 C31 120.2(5)
C30 C31 C26 121.2(5)
C33 C32 C37 117.8(4)
C33 C32 P1 122.9(4)
C37 C32 P1 119.0(4)
C34 C33 C32 121.3(5)
C33 C34 C35 119.8(5)
C36 C35 C34 119.8(5)
C35 C36 C37 120.2(5)
C32 C37 C36 121.1(5)
C44 C39 C40 117.3(5)
C44 C39 P2 119.9(4)
C40 C39 P2 122.7(4)
C41 C40 C39 121.0(5)
C40 C41 C42 120.8(5)
C41 C42 C43 119.5(5)
C42 C43 C44 119.3(5)
C43 C44 C39 122.1(5)
C50 C45 C46 118.4(5)
C50 C45 P2 120.2(4)
C46 C45 P2 121.3(4)
C47 C46 C45 120.5(5)
C46 C47 C48 120.3(5)
C49 C48 C47 120.0(5)
C48 C49 C50 119.2(5)
C45 C50 C49 121.4(5)

loop_
_geom_bond_atom_site_label_1
_geom_bond_atom_site_label_2
_geom_bond_distance
Os N5 2.037(4)
Os N3 2.044(4)
Os N2 2.070(4)
Os N6 2.073(4)
Os P1 2.3606(12)
Os P2 2.3648(13)
P1 C26 1.803(5)
P1 C25 1.821(5)
P1 C32 1.840(5)
P2 C38 1.823(5)
P2 C39 1.831(5)
P2 C45 1.834(5)
N1 N2 1.352(5)
N1 C1 1.361(6)
N2 C3 1.359(6)
N3 C8 1.364(6)
N3 C4 1.370(6)
N4 C8 1.407(6)
N4 C9 1.427(6)
N4 C19 1.458(6)
N5 C9 1.349(6)
N5 C13 1.382(6)
N6 N7 1.347(5)
N6 C14 1.361(6)
N7 C16 1.360(6)
C1 C2 1.377(7)
C1 C17 1.470(7)
C2 C3 1.393(6)
C3 C4 1.445(6)
C4 C5 1.382(6)
C5 C6 1.377(7)
C6 C7 1.384(6)
C7 C8 1.399(6)
C9 C10 1.393(6)
C10 C11 1.381(7)
C11 C12 1.367(7)
C12 C13 1.378(6)
C13 C14 1.439(6)
C14 C15 1.391(6)
C15 C16 1.375(7)
C16 C18 1.477(7)
C17 F3 1.331(6)
C17 F1 1.332(6)
C17 F2 1.336(7)
C18 F5 1.335(6)
C18 F6 1.336(6)
C18 F4 1.339(6)
C19 C20 1.379(6)
C19 C24 1.385(6)
C20 C21 1.390(7)
C21 C22 1.375(7)
C22 C23 1.377(7)
C23 C24 1.373(6)
C26 C31 1.398(7)
C26 C27 1.399(7)
C27 C28 1.384(7)
C28 C29 1.374(8)
C29 C30 1.371(8)
C30 C31 1.384(7)
C32 C33 1.385(6)
C32 C37 1.385(6)
C33 C34 1.381(7)
C34 C35 1.385(8)
C35 C36 1.362(7)
C36 C37 1.389(7)
C39 C44 1.389(7)
C39 C40 1.399(7)
C40 C41 1.373(7)
C41 C42 1.381(7)
C42 C43 1.385(7)
C43 C44 1.387(7)
C45 C50 1.380(7)
C45 C46 1.394(7)
C46 C47 1.374(7)
C47 C48 1.383(8)
C48 C49 1.378(8)
C49 C50 1.388(7)

loop_
_geom_hbond_atom_site_label_D
_geom_hbond_atom_site_label_H
_geom_hbond_atom_site_label_A
_geom_hbond_distance_DH
_geom_hbond_distance_HA
_geom_hbond_distance_DA
_geom_hbond_angle_DHA
O1 H1A N1 0.77(6) 2.14(6) 2.891(6) 168(7)
O1 H1B N7 0.86(6) 2.03(6) 2.862(6) 165(6)
